data_4024964
loop_
_publ_author_name
'Ines Bergner'
'Christine Wiebe'
'Nino Meyer'
'Till Opatz'

_publ_section_title
;
Cyclocondensation of \a-Aminonitriles and Enones: A Short Access to
3,4-Dihydro-2H-pyrrole 2-carbonitriles and 2,3,5-Trisubstituted Pyrroles
;
_journal_name_full 'Journal of Organic Chemistry'
_journal_page_first 8243
_journal_page_last 8253
_journal_paper_doi 10.1021/jo901759u
_journal_volume 74
_journal_year 2009
_chemical_formula_sum 'C19 H14 N2 O'
_chemical_formula_weight 286.32
_chemical_name_systematic
; 
 ? 
;
_space_group_IT_number 14
_symmetry_cell_setting monoclinic
_symmetry_space_group_name_Hall '-P 2ybc'
_symmetry_space_group_name_H-M 'P 1 21/c 1'
_atom_sites_solution_hydrogens geom
_atom_sites_solution_primary direct
_atom_sites_solution_secondary difmap
_audit_creation_method SHELXL-97
_cell_angle_alpha 90.00
_cell_angle_beta 109.68(3)
_cell_angle_gamma 90.00
_cell_formula_units_Z 4
_cell_length_a 19.205(15)
_cell_length_b 5.6691(7)
_cell_length_c 14.706(10)
_cell_measurement_reflns_used 25
_cell_measurement_temperature 193(2)
_cell_measurement_theta_max 29
_cell_measurement_theta_min 21
_cell_volume 1507.6(15)
_computing_cell_refinement 'Enraf Nonius Software V5'
_computing_data_collection 'Enraf Nonius Software V5'
_computing_data_reduction 'Corinc (Dr\"ager, 1971)'
_computing_structure_refinement 'SHELXL-97 (Sheldrick, 1997)'
_computing_structure_solution 'SIR-97 (Altomare, 1997)'
_diffrn_ambient_temperature 193(2)
_diffrn_measured_fraction_theta_full 0.996
_diffrn_measured_fraction_theta_max 0.996
_diffrn_measurement_device '\k-geometry diffractometer'
_diffrn_measurement_device_type 'CAD4 Enraf Nonius'
_diffrn_measurement_method \w/2\q
_diffrn_radiation_monochromator graphite
_diffrn_radiation_type CuK\a
_diffrn_radiation_wavelength 1.54178
_diffrn_reflns_av_R_equivalents 0.0499
_diffrn_reflns_av_sigmaI/netI 0.0807
_diffrn_reflns_limit_h_max 22
_diffrn_reflns_limit_h_min -23
_diffrn_reflns_limit_k_max 0
_diffrn_reflns_limit_k_min -6
_diffrn_reflns_limit_l_max 17
_diffrn_reflns_limit_l_min 0
_diffrn_reflns_number 2981
_diffrn_reflns_theta_full 70.33
_diffrn_reflns_theta_max 70.33
_diffrn_reflns_theta_min 2.44
_diffrn_source 'rotating anode'
_diffrn_standards_decay_% 3
_diffrn_standards_interval_time 60
_diffrn_standards_number 3
_exptl_absorpt_coefficient_mu 0.628
_exptl_absorpt_correction_T_max 0.8847
_exptl_absorpt_correction_T_min 0.8101
_exptl_absorpt_correction_type none
_exptl_absorpt_process_details 'Corinc (Dr\"ager, 1971)'
_exptl_crystal_colour colourless
_exptl_crystal_density_diffrn 1.261
_exptl_crystal_density_method 'not measured'
_exptl_crystal_description block
_exptl_crystal_F_000 600
_exptl_crystal_size_max 0.35
_exptl_crystal_size_mid 0.25
_exptl_crystal_size_min 0.20
_refine_diff_density_max 0.277
_refine_diff_density_min -0.273
_refine_diff_density_rms 0.066
_refine_ls_extinction_method none
_refine_ls_goodness_of_fit_ref 1.031
_refine_ls_hydrogen_treatment constr
_refine_ls_matrix_type full
_refine_ls_number_parameters 199
_refine_ls_number_reflns 2856
_refine_ls_number_restraints 0
_refine_ls_restrained_S_all 1.031
_refine_ls_R_factor_all 0.1392
_refine_ls_R_factor_gt 0.0720
_refine_ls_shift/su_max 0.000
_refine_ls_shift/su_mean 0.000
_refine_ls_structure_factor_coef Fsqd
_refine_ls_weighting_details 'calc w=1/[\s^2^(Fo^2^)+(0.0960P)^2^+0.0000P] where P=(Fo^2^+2Fc^2^)/3'
_refine_ls_weighting_scheme calc
_refine_ls_wR_factor_obs 0.1714
_refine_ls_wR_factor_ref 0.2071
_reflns_number_gt 1632
_reflns_number_total 2856
_reflns_threshold_expression >2sigma(I)
_cod_data_source_file jo901759u_si_002.cif
_cod_data_source_block cw14
_cod_original_sg_symbol_H-M 'P 21/c'
_cod_database_code 4024964

loop_
_symmetry_equiv_pos_as_xyz
'x, y, z'
'-x, y+1/2, -z+1/2'
'-x, -y, -z'
'x, -y-1/2, z-1/2'

loop_
_atom_site_label
_atom_site_type_symbol
_atom_site_fract_x
_atom_site_fract_y
_atom_site_fract_z
_atom_site_U_iso_or_equiv
_atom_site_adp_type
_atom_site_occupancy
_atom_site_symmetry_multiplicity
_atom_site_calc_flag
_atom_site_refinement_flags
_atom_site_disorder_assembly
_atom_site_disorder_group
N1 N 0.31039(16) 0.2785(5) 0.3775(2) 0.0418(7) Uani 1 1 d . . .
C2 C 0.34298(18) 0.4531(6) 0.3553(2) 0.0364(8) Uani 1 1 d . . .
C3 C 0.29591(18) 0.6633(6) 0.3117(3) 0.0421(9) Uani 1 1 d . . .
H3A H 0.2875 0.6755 0.2417 0.051 Uiso 1 1 calc R . .
H3B H 0.3187 0.8114 0.3439 0.051 Uiso 1 1 calc R . .
C4 C 0.22425(19) 0.6101(6) 0.3306(3) 0.0409(9) Uani 1 1 d . . .
H4 H 0.2259 0.6921 0.3915 0.049 Uiso 1 1 calc R . .
C5 C 0.2314(2) 0.3389(6) 0.3509(3) 0.0443(9) Uani 1 1 d . . .
H5 H 0.2033 0.2530 0.2903 0.053 Uiso 1 1 calc R . .
C6 C 0.42085(19) 0.4499(6) 0.3661(2) 0.0360(8) Uani 1 1 d . . .
O7 O 0.46157(12) 0.2537(4) 0.40768(16) 0.0373(6) Uani 1 1 d . . .
C8 C 0.53137(19) 0.2936(6) 0.4049(2) 0.0361(8) Uani 1 1 d . . .
C9 C 0.5904(2) 0.1429(6) 0.4398(2) 0.0425(9) Uani 1 1 d . . .
H9 H 0.5868 -0.0029 0.4697 0.051 Uiso 1 1 calc R . .
C10 C 0.6553(2) 0.2173(7) 0.4286(3) 0.0462(9) Uani 1 1 d . . .
H10 H 0.6976 0.1185 0.4509 0.055 Uiso 1 1 calc R . .
C11 C 0.6612(2) 0.4315(7) 0.3858(3) 0.0449(9) Uani 1 1 d . . .
H11 H 0.7072 0.4753 0.3798 0.054 Uiso 1 1 calc R . .
C12 C 0.60137(19) 0.5821(6) 0.3518(2) 0.0404(8) Uani 1 1 d . . .
H12 H 0.6054 0.7283 0.3224 0.048 Uiso 1 1 calc R . .
C13 C 0.53451(18) 0.5110(6) 0.3624(2) 0.0337(8) Uani 1 1 d . . .
C14 C 0.46216(18) 0.6076(6) 0.3384(2) 0.0374(8) Uani 1 1 d . . .
H14 H 0.4460 0.7557 0.3085 0.045 Uiso 1 1 calc R . .
C15 C 0.1535(2) 0.6792(7) 0.2523(3) 0.0469(9) Uani 1 1 d . . .
C16 C 0.1401(2) 0.6095(10) 0.1581(3) 0.0718(14) Uani 1 1 d . . .
H16 H 0.1757 0.5175 0.1423 0.086 Uiso 1 1 calc R . .
C17 C 0.0758(3) 0.6715(13) 0.0873(4) 0.102(2) Uani 1 1 d . . .
H17 H 0.0671 0.6189 0.0231 0.122 Uiso 1 1 calc R . .
C18 C 0.0243(3) 0.8056(13) 0.1064(5) 0.108(2) Uani 1 1 d . . .
H18 H -0.0197 0.8493 0.0560 0.130 Uiso 1 1 calc R . .
C19 C 0.0364(3) 0.8784(10) 0.1996(6) 0.100(2) Uani 1 1 d . . .
H19 H 0.0005 0.9716 0.2143 0.120 Uiso 1 1 calc R . .
C20 C 0.1017(2) 0.8145(7) 0.2725(4) 0.0667(13) Uani 1 1 d . . .
H20 H 0.1102 0.8656 0.3369 0.080 Uiso 1 1 calc R . .
C21 C 0.2026(2) 0.2698(7) 0.4271(3) 0.0511(10) Uani 1 1 d . . .
N22 N 0.1807(2) 0.2165(8) 0.4870(3) 0.0760(12) Uani 1 1 d . . .

loop_
_atom_site_aniso_label
_atom_site_aniso_U_11
_atom_site_aniso_U_22
_atom_site_aniso_U_33
_atom_site_aniso_U_23
_atom_site_aniso_U_13
_atom_site_aniso_U_12
N1 0.0432(16) 0.0327(16) 0.0499(18) 0.0053(14) 0.0163(14) -0.0006(13)
C2 0.0403(19) 0.0331(18) 0.0367(19) -0.0027(15) 0.0143(15) -0.0003(15)
C3 0.042(2) 0.039(2) 0.044(2) 0.0080(16) 0.0122(16) 0.0018(16)
C4 0.049(2) 0.0352(19) 0.0385(19) 0.0015(15) 0.0144(16) -0.0010(16)
C5 0.042(2) 0.039(2) 0.047(2) 0.0003(17) 0.0096(17) -0.0023(16)
C6 0.0467(19) 0.0296(17) 0.0316(17) 0.0017(14) 0.0131(15) 0.0026(15)
O7 0.0444(13) 0.0274(12) 0.0416(13) 0.0059(10) 0.0163(11) 0.0017(10)
C8 0.0448(19) 0.0309(18) 0.0347(18) -0.0033(15) 0.0159(15) 0.0003(15)
C9 0.052(2) 0.0385(19) 0.0371(19) 0.0015(16) 0.0150(17) 0.0060(17)
C10 0.044(2) 0.049(2) 0.040(2) -0.0056(18) 0.0059(16) 0.0081(18)
C11 0.044(2) 0.050(2) 0.043(2) -0.0143(18) 0.0179(17) -0.0095(18)
C12 0.048(2) 0.0321(18) 0.041(2) -0.0073(16) 0.0153(16) -0.0044(16)
C13 0.0451(19) 0.0279(17) 0.0288(17) -0.0041(13) 0.0132(15) -0.0028(15)
C14 0.048(2) 0.0270(17) 0.0373(19) 0.0005(14) 0.0145(16) 0.0045(15)
C15 0.0387(19) 0.044(2) 0.059(2) 0.0063(18) 0.0175(18) 0.0041(17)
C16 0.051(3) 0.109(4) 0.051(3) 0.002(3) 0.012(2) 0.014(3)
C17 0.061(3) 0.164(6) 0.066(3) 0.029(4) 0.002(3) 0.007(4)
C18 0.052(3) 0.137(6) 0.118(5) 0.054(5) 0.003(3) 0.012(4)
C19 0.053(3) 0.068(3) 0.178(7) 0.020(4) 0.040(4) 0.026(3)
C20 0.053(3) 0.050(3) 0.104(4) -0.006(2) 0.036(3) 0.002(2)
C21 0.038(2) 0.048(2) 0.062(3) 0.011(2) 0.0114(19) -0.0080(18)
N22 0.056(2) 0.098(3) 0.076(3) 0.017(2) 0.025(2) -0.017(2)

loop_
_atom_type_symbol
_atom_type_description
_atom_type_scat_dispersion_real
_atom_type_scat_dispersion_imag
_atom_type_scat_source
C C 0.0181 0.0091 'International Tables Vol C Tables 4.2.6.8 and 6.1.1.4'
H H 0.0000 0.0000 'International Tables Vol C Tables 4.2.6.8 and 6.1.1.4'
N N 0.0311 0.0180 'International Tables Vol C Tables 4.2.6.8 and 6.1.1.4'
O O 0.0492 0.0322 'International Tables Vol C Tables 4.2.6.8 and 6.1.1.4'

loop_
_geom_angle_atom_site_label_1
_geom_angle_atom_site_label_2
_geom_angle_atom_site_label_3
_geom_angle
_geom_angle_site_symmetry_1
_geom_angle_site_symmetry_3
_geom_angle_publ_flag
C2 N1 C5 107.6(3) . . ?
N1 C2 C6 122.8(3) . . ?
N1 C2 C3 116.7(3) . . ?
C6 C2 C3 120.5(3) . . ?
C2 C3 C4 102.5(3) . . ?
C2 C3 H3A 111.3 . . ?
C4 C3 H3A 111.3 . . ?
C2 C3 H3B 111.3 . . ?
C4 C3 H3B 111.3 . . ?
H3A C3 H3B 109.2 . . ?
C15 C4 C3 116.5(3) . . ?
C15 C4 C5 113.6(3) . . ?
C3 C4 C5 101.7(3) . . ?
C15 C4 H4 108.2 . . ?
C3 C4 H4 108.2 . . ?
C5 C4 H4 108.2 . . ?
C21 C5 N1 110.8(3) . . ?
C21 C5 C4 112.2(3) . . ?
N1 C5 C4 107.2(3) . . ?
C21 C5 H5 108.8 . . ?
N1 C5 H5 108.8 . . ?
C4 C5 H5 108.8 . . ?
C14 C6 O7 111.5(3) . . ?
C14 C6 C2 130.5(3) . . ?
O7 C6 C2 118.0(3) . . ?
C8 O7 C6 105.5(2) . . ?
O7 C8 C9 125.3(3) . . ?
O7 C8 C13 110.4(3) . . ?
C9 C8 C13 124.3(3) . . ?
C8 C9 C10 115.5(3) . . ?
C8 C9 H9 122.2 . . ?
C10 C9 H9 122.2 . . ?
C9 C10 C11 122.5(3) . . ?
C9 C10 H10 118.8 . . ?
C11 C10 H10 118.8 . . ?
C12 C11 C10 121.2(3) . . ?
C12 C11 H11 119.4 . . ?
C10 C11 H11 119.4 . . ?
C11 C12 C13 117.6(3) . . ?
C11 C12 H12 121.2 . . ?
C13 C12 H12 121.2 . . ?
C8 C13 C12 118.9(3) . . ?
C8 C13 C14 105.4(3) . . ?
C12 C13 C14 135.7(3) . . ?
C6 C14 C13 107.2(3) . . ?
C6 C14 H14 126.4 . . ?
C13 C14 H14 126.4 . . ?
C20 C15 C16 118.4(4) . . ?
C20 C15 C4 121.0(4) . . ?
C16 C15 C4 120.6(4) . . ?
C17 C16 C15 120.5(5) . . ?
C17 C16 H16 119.7 . . ?
C15 C16 H16 119.7 . . ?
C18 C17 C16 121.6(6) . . ?
C18 C17 H17 119.2 . . ?
C16 C17 H17 119.2 . . ?
C17 C18 C19 119.2(5) . . ?
C17 C18 H18 120.4 . . ?
C19 C18 H18 120.4 . . ?
C18 C19 C20 119.6(5) . . ?
C18 C19 H19 120.2 . . ?
C20 C19 H19 120.2 . . ?
C15 C20 C19 120.7(5) . . ?
C15 C20 H20 119.7 . . ?
C19 C20 H20 119.7 . . ?
N22 C21 C5 179.5(4) . . ?

loop_
_geom_bond_atom_site_label_1
_geom_bond_atom_site_label_2
_geom_bond_distance
_geom_bond_site_symmetry_2
_geom_bond_publ_flag
N1 C2 1.271(4) . ?
N1 C5 1.473(5) . ?
C2 C6 1.450(5) . ?
C2 C3 1.503(5) . ?
C3 C4 1.523(5) . ?
C3 H3A 0.9900 . ?
C3 H3B 0.9900 . ?
C4 C15 1.507(5) . ?
C4 C5 1.563(5) . ?
C4 H4 1.0000 . ?
C5 C21 1.461(5) . ?
C5 H5 1.0000 . ?
C6 C14 1.346(5) . ?
C6 O7 1.378(4) . ?
O7 C8 1.374(4) . ?
C8 C9 1.374(5) . ?
C8 C13 1.393(4) . ?
C9 C10 1.377(5) . ?
C9 H9 0.9500 . ?
C10 C11 1.390(5) . ?
C10 H10 0.9500 . ?
C11 C12 1.383(5) . ?
C11 H11 0.9500 . ?
C12 C13 1.403(5) . ?
C12 H12 0.9500 . ?
C13 C14 1.423(5) . ?
C14 H14 0.9500 . ?
C15 C20 1.366(5) . ?
C15 C16 1.379(6) . ?
C16 C17 1.366(6) . ?
C16 H16 0.9500 . ?
C17 C18 1.348(8) . ?
C17 H17 0.9500 . ?
C18 C19 1.374(8) . ?
C18 H18 0.9500 . ?
C19 C20 1.397(7) . ?
C19 H19 0.9500 . ?
C20 H20 0.9500 . ?
C21 N22 1.137(5) . ?

loop_
_geom_torsion_atom_site_label_1
_geom_torsion_atom_site_label_2
_geom_torsion_atom_site_label_3
_geom_torsion_atom_site_label_4
_geom_torsion
_geom_torsion_site_symmetry_1
_geom_torsion_site_symmetry_2
_geom_torsion_site_symmetry_3
_geom_torsion_site_symmetry_4
_geom_torsion_publ_flag
C5 N1 C2 C6 -176.2(3) . . . . ?
C5 N1 C2 C3 0.8(4) . . . . ?
N1 C2 C3 C4 12.5(4) . . . . ?
C6 C2 C3 C4 -170.5(3) . . . . ?
C2 C3 C4 C15 -142.5(3) . . . . ?
C2 C3 C4 C5 -18.5(3) . . . . ?
C2 N1 C5 C21 -136.4(3) . . . . ?
C2 N1 C5 C4 -13.6(4) . . . . ?
C15 C4 C5 C21 -91.9(4) . . . . ?
C3 C4 C5 C21 142.1(3) . . . . ?
C15 C4 C5 N1 146.2(3) . . . . ?
C3 C4 C5 N1 20.2(4) . . . . ?
N1 C2 C6 C14 173.2(4) . . . . ?
C3 C2 C6 C14 -3.7(5) . . . . ?
N1 C2 C6 O7 -4.0(5) . . . . ?
C3 C2 C6 O7 179.2(3) . . . . ?
C14 C6 O7 C8 -0.2(4) . . . . ?
C2 C6 O7 C8 177.4(3) . . . . ?
C6 O7 C8 C9 179.4(3) . . . . ?
C6 O7 C8 C13 0.0(3) . . . . ?
O7 C8 C9 C10 179.3(3) . . . . ?
C13 C8 C9 C10 -1.4(5) . . . . ?
C8 C9 C10 C11 0.7(5) . . . . ?
C9 C10 C11 C12 -0.1(5) . . . . ?
C10 C11 C12 C13 0.2(5) . . . . ?
O7 C8 C13 C12 -179.1(3) . . . . ?
C9 C8 C13 C12 1.5(5) . . . . ?
O7 C8 C13 C14 0.2(3) . . . . ?
C9 C8 C13 C14 -179.2(3) . . . . ?
C11 C12 C13 C8 -0.8(5) . . . . ?
C11 C12 C13 C14 -179.8(3) . . . . ?
O7 C6 C14 C13 0.3(4) . . . . ?
C2 C6 C14 C13 -177.0(3) . . . . ?
C8 C13 C14 C6 -0.3(4) . . . . ?
C12 C13 C14 C6 178.8(4) . . . . ?
C3 C4 C15 C20 -127.6(4) . . . . ?
C5 C4 C15 C20 114.7(4) . . . . ?
C3 C4 C15 C16 51.6(5) . . . . ?
C5 C4 C15 C16 -66.1(5) . . . . ?
C20 C15 C16 C17 -1.0(7) . . . . ?
C4 C15 C16 C17 179.7(5) . . . . ?
C15 C16 C17 C18 1.3(10) . . . . ?
C16 C17 C18 C19 -1.1(10) . . . . ?
C17 C18 C19 C20 0.6(10) . . . . ?
C16 C15 C20 C19 0.6(7) . . . . ?
C4 C15 C20 C19 179.8(4) . . . . ?
C18 C19 C20 C15 -0.4(8) . . . . ?
N1 C5 C21 N22 38(64) . . . . ?
C4 C5 C21 N22 -82(64) . . . . ?
